data_7008626
loop_
_publ_author_name
'McGrath, Thomas D.'
'Stone, F Gordon A'
'Sukcharoenphon, Kengkaj'

_publ_section_title
;
 Substitution, cage functionalization, and oxidation of the
 charge-compensated triruthenium monocarbollide cluster complex
 [1-SMe2-2,2-(CO)2-7,11-(mu-H)2-2,7,11-{Ru2(CO)6}-closo-2,1-RuCB10H8].
;
_journal_issue 15
_journal_name_full 'Dalton transactions (Cambridge, England : 2003)'
_journal_page_first 2500
_journal_page_last 2507
_journal_paper_doi 10.1039/b505243b
_journal_year 2005
_chemical_formula_sum 'C35 H46 B20 Cl2 O6 P2 Ru3 S'
_chemical_formula_weight 1247.03
_chemical_name_systematic
;
?
;
_space_group_IT_number 14
_symmetry_cell_setting monoclinic
_symmetry_space_group_name_Hall '-P 2ybc'
_symmetry_space_group_name_H-M 'P 1 21/c 1'
_atom_sites_solution_hydrogens geom
_atom_sites_solution_primary direct
_atom_sites_solution_secondary difmap
_audit_creation_method SHELXL-97
_cell_angle_alpha 90.00
_cell_angle_beta 94.27(3)
_cell_angle_gamma 90.00
_cell_formula_units_Z 4
_cell_length_a 11.861(2)
_cell_length_b 38.045(8)
_cell_length_c 12.413(3)
_cell_measurement_reflns_used 3712
_cell_measurement_temperature 110(2)
_cell_measurement_theta_max 22.48
_cell_measurement_theta_min 2.30
_cell_volume 5586(2)
_computing_cell_refinement 'Bruker APEX2 (Bruker, 2003)'
_computing_data_collection 'Bruker APEX2 (Bruker, 2003)'
_computing_data_reduction 'Bruker APEX2 (Bruker, 2003)'
_computing_molecular_graphics 'Bruker SHELXTL (Bruker, 2000)'
_computing_publication_material 'Bruker SHELXTL (Bruker, 2000)'
_computing_structure_refinement 'Bruker SHELXTL (Bruker, 2000)'
_computing_structure_solution 'Bruker SHELXTL (Bruker, 2000)'
_diffrn_ambient_temperature 110(2)
_diffrn_measured_fraction_theta_full 0.923
_diffrn_measured_fraction_theta_max 0.834
_diffrn_measurement_device_type 'Bruker-Nonius X8 Apex CCD area detector'
_diffrn_measurement_method 'phi and omega scans'
_diffrn_radiation_monochromator graphite
_diffrn_radiation_source 'fine-focus sealed tube'
_diffrn_radiation_type MoK\a
_diffrn_radiation_wavelength 0.71073
_diffrn_reflns_av_R_equivalents 0.2105
_diffrn_reflns_av_sigmaI/netI 0.4347
_diffrn_reflns_limit_h_max 15
_diffrn_reflns_limit_h_min -15
_diffrn_reflns_limit_k_max 50
_diffrn_reflns_limit_k_min -40
_diffrn_reflns_limit_l_max 16
_diffrn_reflns_limit_l_min -15
_diffrn_reflns_number 38079
_diffrn_reflns_theta_full 25.00
_diffrn_reflns_theta_max 28.37
_diffrn_reflns_theta_min 2.03
_exptl_absorpt_coefficient_mu 1.030
_exptl_absorpt_correction_T_max 1
_exptl_absorpt_correction_T_min 0.49
_exptl_absorpt_correction_type multi-scan
_exptl_absorpt_process_details 'TWINABS (Bruker, 2003)'
_exptl_crystal_colour orange
_exptl_crystal_density_diffrn 1.483
_exptl_crystal_density_method 'not measured'
_exptl_crystal_description plate
_exptl_crystal_F_000 2464
_exptl_crystal_size_max 0.136
_exptl_crystal_size_mid 0.108
_exptl_crystal_size_min 0.035
_refine_diff_density_max 3.419
_refine_diff_density_min -1.697
_refine_diff_density_rms 0.268
_refine_ls_extinction_coef 0.0090(6)
_refine_ls_extinction_expression Fc^*^=kFc[1+0.001xFc^2^\l^3^/sin(2\q)]^-1/4^
_refine_ls_extinction_method SHELXL
_refine_ls_goodness_of_fit_ref 0.982
_refine_ls_hydrogen_treatment mixed
_refine_ls_matrix_type full
_refine_ls_number_parameters 639
_refine_ls_number_reflns 11675
_refine_ls_number_restraints 291
_refine_ls_restrained_S_all 0.970
_refine_ls_R_factor_all 0.2217
_refine_ls_R_factor_gt 0.1059
_refine_ls_shift/su_max 0.001
_refine_ls_shift/su_mean 0.000
_refine_ls_structure_factor_coef Fsqd
_refine_ls_weighting_details 'calc w=1/[\s^2^(Fo^2^)+(0.1096P)^2^+0.0000P] where P=(Fo^2^+2Fc^2^)/3'
_refine_ls_weighting_scheme calc
_refine_ls_wR_factor_gt 0.2250
_refine_ls_wR_factor_ref 0.2549
_reflns_number_gt 4896
_reflns_number_total 11675
_reflns_threshold_expression >2sigma(I)
_cod_data_source_file b505243b.txt
_cod_data_source_block 8
_cod_depositor_comments
;
The following automatic conversions were performed:
'_symmetry_cell_setting' value 'Monoclinic' changed to 'monoclinic'
according to '/home/saulius/struct/CIF-dictionaries/cif_core.dic'
dictionary named 'cif_core.dic' version 2.4.1 from 2010-06-29.

Automatic conversion script
Id: cif_fix_enum 1527 2010-12-29 10:47:43Z saulius 
;
_cod_original_cell_volume 5585.9(19)
_cod_original_sg_symbol_H-M 'P2(1)/c '
_cod_database_code 7008626

loop_
_symmetry_equiv_pos_as_xyz
'x, y, z'
'-x, y+1/2, -z+1/2'
'-x, -y, -z'
'x, -y-1/2, z-1/2'

loop_
_atom_site_label
_atom_site_type_symbol
_atom_site_fract_x
_atom_site_fract_y
_atom_site_fract_z
_atom_site_U_iso_or_equiv
_atom_site_adp_type
_atom_site_occupancy
_atom_site_symmetry_multiplicity
_atom_site_calc_flag
_atom_site_refinement_flags
_atom_site_disorder_assembly
_atom_site_disorder_group
Ru1 Ru 0.90830(9) 0.13146(2) -0.11342(7) 0.0189(3) Uani 1 1 d . . .
Ru2 Ru 0.92870(9) 0.10482(2) 0.09660(7) 0.0178(3) Uani 1 1 d . . .
Ru3 Ru 1.13191(9) 0.12096(2) -0.02672(8) 0.0217(3) Uani 1 1 d . . .
C1 C 0.8425(11) 0.1835(3) -0.1767(9) 0.023(2) Uani 1 1 d U . .
B3 B 0.7856(14) 0.1708(3) -0.0520(11) 0.024(3) Uani 1 1 d U . .
H3 H 0.7036 0.1582 -0.0418 0.028 Uiso 1 1 calc R . .
B4 B 0.7987(15) 0.2164(3) -0.0981(12) 0.029(3) Uani 1 1 d U . .
H4 H 0.7219 0.2319 -0.1185 0.034 Uiso 1 1 calc R . .
B5 B 0.9163(15) 0.2216(3) -0.1722(11) 0.028(3) Uani 1 1 d U . .
H5 H 0.9160 0.2403 -0.2399 0.034 Uiso 1 1 calc R . .
B6 B 0.9880(13) 0.1800(3) -0.1788(11) 0.024(3) Uani 1 1 d U . .
H6 H 1.0335 0.1725 -0.2494 0.029 Uiso 1 1 calc R . .
B7 B 0.9115(14) 0.1639(3) 0.0356(10) 0.022(3) Uani 1 1 d U . .
H7 H 0.922(10) 0.149(3) 0.133(9) 0.026 Uiso 1 1 d . . .
B8 B 0.8412(14) 0.2053(4) 0.0359(12) 0.027(3) Uani 1 1 d U . .
H8 H 0.7932 0.2136 0.1040 0.033 Uiso 1 1 calc R . .
B9 B 0.9206(15) 0.2357(4) -0.0359(11) 0.031(3) Uani 1 1 d U . .
H9 H 0.9242 0.2636 -0.0128 0.037 Uiso 1 1 calc R . .
B10 B 1.0390(15) 0.2145(4) -0.0872(11) 0.029(3) Uani 1 1 d U . .
H10 H 1.1182 0.2284 -0.0996 0.035 Uiso 1 1 calc R . .
B11 B 1.0372(14) 0.1700(4) -0.0385(11) 0.026(3) Uani 1 1 d U . .
B12 B 0.9941(14) 0.2041(4) 0.0448(11) 0.026(3) Uani 1 1 d U . .
H12 H 1.0455 0.2112 0.1190 0.031 Uiso 1 1 calc R . .
H100 H 1.095(11) 0.110(3) 0.095(9) 0.031 Uiso 1 1 d . . .
C11 C 0.7857(11) 0.1006(3) -0.1521(9) 0.021(3) Uani 1 1 d U . .
O11 O 0.7103(8) 0.0837(2) -0.1896(6) 0.027(2) Uani 1 1 d U . .
C12 C 0.9917(13) 0.1034(3) -0.2070(9) 0.031(3) Uani 1 1 d U . .
O12 O 1.0290(8) 0.0852(2) -0.2724(7) 0.037(2) Uani 1 1 d U . .
C13 C 0.9316(12) 0.0608(3) 0.0307(10) 0.023(3) Uani 1 1 d U . .
O13 O 0.9358(8) 0.0345(2) -0.0190(6) 0.028(2) Uani 1 1 d U . .
C14 C 1.1818(11) 0.0708(3) -0.0382(11) 0.024(3) Uani 1 1 d U . .
O14 O 1.2107(9) 0.0423(3) -0.0444(8) 0.040(3) Uani 1 1 d U . .
C15 C 1.2392(13) 0.1401(4) 0.0742(10) 0.037(3) Uani 1 1 d U . .
O15 O 1.3021(10) 0.1515(3) 0.1378(9) 0.064(3) Uani 1 1 d U . .
C16 C 1.2149(13) 0.1382(3) -0.1409(10) 0.032(3) Uani 1 1 d U . .
O16 O 1.2676(9) 0.1499(3) -0.2070(7) 0.043(3) Uani 1 1 d U . .
S1 S 0.7457(3) 0.17445(8) -0.2925(3) 0.0297(8) Uani 1 1 d . . .
C21 C 0.8302(14) 0.1590(3) -0.3962(10) 0.040(4) Uani 1 1 d . . .
H21A H 0.7824 0.1537 -0.4599 0.060 Uiso 1 1 calc R . .
H21B H 0.8702 0.1382 -0.3718 0.060 Uiso 1 1 calc R . .
H21C H 0.8835 0.1769 -0.4126 0.060 Uiso 1 1 calc R . .
C22 C 0.6950(13) 0.2155(3) -0.3504(11) 0.040(4) Uani 1 1 d . . .
H22A H 0.6472 0.2269 -0.3018 0.060 Uiso 1 1 calc R . .
H22B H 0.6527 0.2111 -0.4180 0.060 Uiso 1 1 calc R . .
H22C H 0.7581 0.2305 -0.3622 0.060 Uiso 1 1 calc R . .
P1 P 0.7487(3) 0.09812(8) 0.1560(2) 0.0193(7) Uani 1 1 d . . .
C31 C 0.6414(11) 0.0807(3) 0.0586(9) 0.021(3) Uani 1 1 d U . .
C32 C 0.6464(11) 0.0464(3) 0.0206(9) 0.022(3) Uani 1 1 d U . .
H32 H 0.7045 0.0318 0.0482 0.026 Uiso 1 1 calc R . .
C33 C 0.5672(11) 0.0332(3) -0.0574(9) 0.025(3) Uani 1 1 d U . .
H33 H 0.5706 0.0098 -0.0793 0.031 Uiso 1 1 calc R . .
C34 C 0.4808(12) 0.0559(3) -0.1035(10) 0.031(3) Uani 1 1 d U . .
H34 H 0.4275 0.0474 -0.1559 0.038 Uiso 1 1 calc R . .
C35 C 0.4769(12) 0.0896(3) -0.0705(10) 0.029(3) Uani 1 1 d U . .
H35 H 0.4202 0.1043 -0.1000 0.035 Uiso 1 1 calc R . .
C36 C 0.5590(12) 0.1028(3) 0.0093(9) 0.028(3) Uani 1 1 d U . .
H36 H 0.5575 0.1264 0.0286 0.033 Uiso 1 1 calc R . .
C41 C 0.6802(12) 0.1356(3) 0.2228(9) 0.025(3) Uani 1 1 d . . .
C42 C 0.5680(12) 0.1359(3) 0.2389(10) 0.029(3) Uani 1 1 d . . .
H42 H 0.5223 0.1177 0.2115 0.035 Uiso 1 1 calc R . .
C43 C 0.5197(15) 0.1632(4) 0.2959(11) 0.047(4) Uani 1 1 d . . .
H43 H 0.4430 0.1633 0.3069 0.056 Uiso 1 1 calc R . .
C44 C 0.5933(13) 0.1910(3) 0.3366(10) 0.036(4) Uani 1 1 d . . .
H44 H 0.5633 0.2099 0.3726 0.043 Uiso 1 1 calc R . .
C45 C 0.7014(13) 0.1901(3) 0.3238(10) 0.031(3) Uani 1 1 d . . .
H45 H 0.7476 0.2080 0.3526 0.037 Uiso 1 1 calc R . .
C46 C 0.7489(12) 0.1627(3) 0.2676(9) 0.023(3) Uani 1 1 d . . .
H46 H 0.8263 0.1623 0.2599 0.028 Uiso 1 1 calc R . .
P2 P 1.0004(3) 0.08564(8) 0.2623(2) 0.0189(7) Uani 1 1 d . . .
C51 C 1.1268(11) 0.0572(3) 0.2630(10) 0.022(3) Uani 1 1 d . . .
C52 C 1.2318(12) 0.0691(3) 0.3054(11) 0.032(3) Uani 1 1 d . . .
H52 H 1.2382 0.0917 0.3337 0.038 Uiso 1 1 calc R . .
C53 C 1.3247(12) 0.0484(4) 0.3062(11) 0.033(3) Uani 1 1 d . . .
H53 H 1.3942 0.0569 0.3344 0.039 Uiso 1 1 calc R . .
C54 C 1.3166(13) 0.0147(4) 0.2656(11) 0.039(4) Uani 1 1 d . . .
H54 H 1.3800 0.0002 0.2709 0.046 Uiso 1 1 calc R . .
C55 C 1.2166(13) 0.0022(3) 0.2173(9) 0.031(3) Uani 1 1 d . . .
H55 H 1.2122 -0.0202 0.1870 0.037 Uiso 1 1 calc R . .
C56 C 1.1230(12) 0.0237(3) 0.2152(9) 0.028(3) Uani 1 1 d . . .
H56 H 1.0553 0.0159 0.1809 0.034 Uiso 1 1 calc R . .
C61 C 1.0479(12) 0.1196(3) 0.3630(10) 0.030(3) Uani 1 1 d . . .
C62 C 1.0887(13) 0.1112(4) 0.4644(10) 0.038(4) Uani 1 1 d . . .
H62 H 1.0858 0.0879 0.4866 0.046 Uiso 1 1 calc R . .
C63 C 1.1360(15) 0.1370(5) 0.5386(13) 0.053(5) Uani 1 1 d . . .
H63 H 1.1669 0.1309 0.6071 0.063 Uiso 1 1 calc R . .
C64 C 1.1337(16) 0.1708(5) 0.5042(16) 0.068(6) Uani 1 1 d . . .
H64 H 1.1567 0.1884 0.5530 0.082 Uiso 1 1 calc R . .
C65 C 1.0982(15) 0.1801(4) 0.3992(14) 0.052(5) Uani 1 1 d . . .
H65 H 1.1047 0.2032 0.3758 0.062 Uiso 1 1 calc R . .
C66 C 1.0525(12) 0.1542(3) 0.3291(12) 0.034(4) Uani 1 1 d . . .
H66 H 1.0250 0.1602 0.2594 0.041 Uiso 1 1 calc R . .
C101 C 0.7553(11) 0.0652(3) 0.2737(9) 0.020(2) Uani 1 1 d U . .
C102 C 0.8898(10) 0.0587(3) 0.3293(8) 0.0163(19) Uani 1 1 d U . .
B103 B 0.7949(13) 0.0822(4) 0.4007(10) 0.020(2) Uani 1 1 d U . .
H103 H 0.8045 0.1104 0.4183 0.024 Uiso 1 1 calc R . .
B104 B 0.6598(14) 0.0626(4) 0.3707(11) 0.028(2) Uani 1 1 d U . .
H104 H 0.5818 0.0783 0.3692 0.033 Uiso 1 1 calc R . .
B105 B 0.6752(13) 0.0272(4) 0.2794(11) 0.025(2) Uani 1 1 d U . .
H105 H 0.6066 0.0199 0.2190 0.030 Uiso 1 1 calc R . .
B106 B 0.8214(12) 0.0257(3) 0.2501(11) 0.020(2) Uani 1 1 d U . .
H106 H 0.8490 0.0177 0.1710 0.024 Uiso 1 1 calc R . .
B107 B 0.8856(13) 0.0488(3) 0.4648(11) 0.023(2) Uani 1 1 d U . .
H107 H 0.9549 0.0554 0.5253 0.028 Uiso 1 1 calc R . .
B108 B 0.7418(14) 0.0518(4) 0.4935(11) 0.027(3) Uani 1 1 d U . .
H108 H 0.7174 0.0606 0.5729 0.033 Uiso 1 1 calc R . .
B109 B 0.6661(14) 0.0182(4) 0.4174(12) 0.033(3) Uani 1 1 d U . .
H109 H 0.5922 0.0051 0.4478 0.039 Uiso 1 1 calc R . .
B110 B 0.7643(14) -0.0044(4) 0.3406(11) 0.028(3) Uani 1 1 d U . .
H110 H 0.7541 -0.0324 0.3190 0.033 Uiso 1 1 calc R . .
B111 B 0.9029(13) 0.0150(3) 0.3763(11) 0.024(2) Uani 1 1 d U . .
H111 H 0.9822 -0.0001 0.3795 0.028 Uiso 1 1 calc R . .
B112 B 0.8044(14) 0.0100(4) 0.4743(12) 0.029(3) Uani 1 1 d U . .
H112 H 0.8189 -0.0089 0.5409 0.035 Uiso 1 1 calc R . .
C100 C 0.506(4) -0.1165(9) 0.351(2) 0.077(18) Uani 0.358(10) 1 d PDU . .
H10A H 0.4352 -0.1083 0.3160 0.092 Uiso 0.358(10) 1 calc PR . .
H10B H 0.5449 -0.1303 0.2991 0.092 Uiso 0.358(10) 1 calc PR . .
Cl1 Cl 0.5908(13) -0.0803(3) 0.3952(11) 0.088(7) Uani 0.358(10) 1 d PD . .
Cl2 Cl 0.4816(11) -0.1422(3) 0.4639(9) 0.058(4) Uani 0.358(10) 1 d PD . .

loop_
_atom_site_aniso_label
_atom_site_aniso_U_11
_atom_site_aniso_U_22
_atom_site_aniso_U_33
_atom_site_aniso_U_23
_atom_site_aniso_U_13
_atom_site_aniso_U_12
Ru1 0.0253(6) 0.0124(7) 0.0186(5) 0.0012(4) -0.0012(4) 0.0013(4)
Ru2 0.0221(6) 0.0123(7) 0.0186(5) 0.0006(3) -0.0017(4) 0.0008(4)
Ru3 0.0225(6) 0.0188(7) 0.0237(6) 0.0023(4) -0.0002(5) 0.0001(4)
C1 0.035(6) 0.014(6) 0.022(5) 0.000(4) 0.002(5) 0.000(4)
B3 0.037(6) 0.008(6) 0.026(7) 0.010(4) -0.001(5) 0.003(5)
B4 0.048(6) 0.003(6) 0.034(7) 0.005(4) -0.002(5) 0.007(5)
B5 0.053(8) 0.005(6) 0.025(5) 0.004(4) 0.000(5) -0.004(5)
B6 0.033(6) 0.015(7) 0.024(5) 0.003(4) -0.002(5) -0.003(5)
B7 0.037(8) 0.017(6) 0.011(6) 0.000(4) -0.004(4) -0.006(4)
B8 0.036(6) 0.022(7) 0.023(5) -0.001(4) 0.000(5) 0.002(5)
B9 0.054(8) 0.010(6) 0.027(6) 0.000(4) -0.002(5) 0.000(4)
B10 0.045(6) 0.013(7) 0.029(7) 0.004(4) 0.002(5) -0.009(5)
B11 0.037(6) 0.017(6) 0.025(6) 0.004(4) 0.000(5) 0.000(5)
B12 0.037(6) 0.015(7) 0.026(5) 0.002(4) 0.003(5) -0.002(5)
C11 0.032(8) 0.018(8) 0.015(6) 0.003(4) 0.006(5) 0.005(5)
O11 0.028(6) 0.026(6) 0.026(5) -0.004(3) 0.001(4) -0.004(4)
C12 0.048(10) 0.029(9) 0.014(7) -0.010(5) -0.014(6) 0.000(6)
O12 0.042(7) 0.039(7) 0.031(6) -0.011(4) 0.002(5) 0.005(4)
C13 0.036(8) 0.011(8) 0.022(7) 0.011(4) -0.005(6) 0.007(5)
O13 0.039(6) 0.021(6) 0.024(5) -0.002(3) 0.003(4) 0.005(4)
C14 0.011(7) 0.016(8) 0.048(8) 0.006(6) 0.013(6) -0.004(5)
O14 0.030(7) 0.039(7) 0.054(7) 0.010(5) 0.020(5) 0.003(5)
C15 0.034(10) 0.057(11) 0.020(8) -0.003(6) 0.012(6) -0.005(7)
O15 0.025(7) 0.111(10) 0.052(8) -0.006(6) -0.013(6) -0.017(6)
C16 0.040(9) 0.037(10) 0.020(7) 0.009(5) 0.003(6) -0.005(6)
O16 0.034(7) 0.068(8) 0.030(6) 0.020(4) 0.016(5) 0.002(5)
S1 0.035(2) 0.026(2) 0.0279(19) 0.0057(12) -0.0017(16) 0.0030(14)
C21 0.059(12) 0.033(10) 0.026(8) -0.002(5) -0.004(7) 0.011(7)
C22 0.043(10) 0.043(10) 0.034(9) 0.002(6) -0.007(7) 0.005(7)
P1 0.0208(19) 0.018(2) 0.0193(17) -0.0014(11) 0.0007(14) 0.0019(12)
C31 0.022(7) 0.010(7) 0.031(7) 0.004(4) -0.002(5) -0.007(5)
C32 0.027(7) 0.019(6) 0.020(6) 0.003(4) 0.012(5) 0.000(5)
C33 0.031(8) 0.027(8) 0.020(6) -0.006(4) 0.011(5) -0.004(5)
C34 0.029(8) 0.041(8) 0.024(7) -0.005(5) -0.001(6) -0.010(5)
C35 0.018(7) 0.034(7) 0.036(8) -0.001(5) 0.002(6) 0.007(5)
C36 0.034(8) 0.024(7) 0.024(7) -0.008(5) 0.000(5) 0.018(5)
C41 0.049(10) 0.003(8) 0.022(7) -0.001(4) -0.006(6) 0.006(5)
C42 0.026(9) 0.029(9) 0.031(8) -0.014(5) -0.002(6) 0.008(6)
C43 0.052(12) 0.063(12) 0.024(8) -0.008(6) -0.006(8) 0.015(8)
C44 0.048(11) 0.030(10) 0.027(8) -0.019(6) -0.010(7) 0.020(7)
C45 0.038(10) 0.018(9) 0.036(8) -0.005(5) -0.003(7) 0.011(6)
C46 0.032(9) 0.018(8) 0.020(7) -0.002(5) 0.006(6) 0.002(5)
P2 0.0219(19) 0.018(2) 0.0159(16) -0.0001(11) -0.0025(14) -0.0006(13)
C51 0.019(7) 0.019(9) 0.028(7) 0.011(5) -0.002(6) 0.005(5)
C52 0.027(9) 0.024(9) 0.045(9) -0.002(6) 0.003(7) -0.004(6)
C53 0.015(8) 0.034(10) 0.050(10) 0.007(6) 0.003(7) 0.007(6)
C54 0.027(10) 0.065(12) 0.024(8) 0.012(6) 0.007(7) 0.027(7)
C55 0.049(11) 0.027(9) 0.017(7) -0.001(5) 0.007(7) 0.016(6)
C56 0.036(9) 0.034(10) 0.014(7) -0.002(5) -0.005(6) 0.007(6)
C61 0.039(9) 0.035(10) 0.014(7) -0.010(5) -0.009(6) -0.013(6)
C62 0.044(10) 0.056(11) 0.016(7) -0.003(5) 0.008(7) -0.031(7)
C63 0.049(12) 0.073(14) 0.038(10) 0.009(8) 0.011(8) -0.042(9)
C64 0.047(13) 0.086(16) 0.076(15) -0.053(11) 0.029(11) -0.034(10)
C65 0.058(13) 0.029(11) 0.067(12) -0.019(7) 0.002(10) -0.013(7)
C66 0.035(9) 0.012(9) 0.052(10) -0.005(6) -0.020(7) 0.004(6)
C101 0.025(6) 0.016(5) 0.018(4) -0.001(4) -0.002(4) 0.002(4)
C102 0.024(5) 0.010(5) 0.015(5) 0.002(3) 0.001(4) 0.004(4)
B103 0.023(7) 0.024(6) 0.014(5) 0.001(3) 0.008(5) 0.003(4)
B104 0.026(5) 0.033(6) 0.024(7) -0.002(4) 0.000(4) 0.000(5)
B105 0.025(5) 0.024(7) 0.027(5) 0.002(4) 0.004(5) -0.004(4)
B106 0.024(6) 0.011(6) 0.025(5) 0.002(4) -0.001(4) -0.002(4)
B107 0.028(6) 0.024(7) 0.017(5) 0.004(4) -0.001(5) 0.001(4)
B108 0.034(7) 0.032(7) 0.017(5) 0.004(4) 0.010(4) -0.001(5)
B109 0.031(5) 0.038(7) 0.030(6) 0.007(5) 0.005(5) -0.006(5)
B110 0.037(8) 0.019(6) 0.026(6) 0.007(4) 0.001(5) -0.007(4)
B111 0.032(5) 0.014(6) 0.025(6) 0.007(4) 0.002(4) 0.001(4)
B112 0.033(7) 0.026(6) 0.028(5) 0.006(5) 0.005(5) -0.005(5)
C100 0.05(3) 0.10(4) 0.07(4) 0.02(3) -0.05(3) -0.03(3)
Cl1 0.102(13) 0.056(10) 0.096(11) 0.031(7) -0.054(9) -0.053(8)
Cl2 0.075(10) 0.053(9) 0.044(7) 0.010(5) 0.000(6) -0.018(6)

loop_
_atom_type_symbol
_atom_type_description
_atom_type_scat_dispersion_real
_atom_type_scat_dispersion_imag
_atom_type_scat_source
C C 0.0033 0.0016 'International Tables Vol C Tables 4.2.6.8 and 6.1.1.4'
H H 0.0000 0.0000 'International Tables Vol C Tables 4.2.6.8 and 6.1.1.4'
B B 0.0013 0.0007 'International Tables Vol C Tables 4.2.6.8 and 6.1.1.4'
O O 0.0106 0.0060 'International Tables Vol C Tables 4.2.6.8 and 6.1.1.4'
P P 0.1023 0.0942 'International Tables Vol C Tables 4.2.6.8 and 6.1.1.4'
S S 0.1246 0.1234 'International Tables Vol C Tables 4.2.6.8 and 6.1.1.4'
Ru Ru -1.2594 0.8363 'International Tables Vol C Tables 4.2.6.8 and 6.1.1.4'
Cl Cl 0.1484 0.1585 'International Tables Vol C Tables 4.2.6.8 and 6.1.1.4'

loop_
_geom_angle_atom_site_label_1
_geom_angle_atom_site_label_2
_geom_angle_atom_site_label_3
_geom_angle
_geom_angle_site_symmetry_1
_geom_angle_site_symmetry_3
_geom_angle_publ_flag
C11 Ru1 C12 85.6(5) . . ?
C11 Ru1 B7 121.2(5) . . ?
C12 Ru1 B7 147.2(6) . . ?
C11 Ru1 C1 102.5(5) . . ?
C12 Ru1 C1 117.5(5) . . ?
B7 Ru1 C1 77.6(4) . . ?
C11 Ru1 B6 138.4(5) . . ?
C12 Ru1 B6 89.4(6) . . ?
B7 Ru1 B6 82.1(5) . . ?
C1 Ru1 B6 45.3(5) . . ?
C11 Ru1 B3 89.7(5) . . ?
C12 Ru1 B3 162.3(5) . . ?
B7 Ru1 B3 47.4(5) . . ?
C1 Ru1 B3 47.1(5) . . ?
B6 Ru1 B3 82.9(6) . . ?
C11 Ru1 B11 169.1(5) . . ?
C12 Ru1 B11 104.3(6) . . ?
B7 Ru1 B11 47.9(6) . . ?
C1 Ru1 B11 77.3(5) . . ?
B6 Ru1 B11 47.9(5) . . ?
B3 Ru1 B11 82.2(5) . . ?
C11 Ru1 Ru2 91.3(3) . . ?
C12 Ru1 Ru2 110.7(4) . . ?
B7 Ru1 Ru2 55.2(3) . . ?
C1 Ru1 Ru2 130.5(3) . . ?
B6 Ru1 Ru2 128.7(3) . . ?
B3 Ru1 Ru2 86.5(3) . . ?
B11 Ru1 Ru2 81.0(3) . . ?
C11 Ru1 Ru3 133.6(4) . . ?
C12 Ru1 Ru3 68.7(4) . . ?
B7 Ru1 Ru3 78.6(4) . . ?
C1 Ru1 Ru3 123.4(3) . . ?
B6 Ru1 Ru3 81.1(4) . . ?
B3 Ru1 Ru3 125.2(4) . . ?
B11 Ru1 Ru3 49.3(4) . . ?
Ru2 Ru1 Ru3 65.02(4) . . ?
H7 Ru2 C13 169(4) . . ?
H7 Ru2 H100 88(5) . . ?
C13 Ru2 H100 92(3) . . ?
H7 Ru2 P2 95(4) . . ?
C13 Ru2 P2 95.2(3) . . ?
H100 Ru2 P2 75(3) . . ?
H7 Ru2 P1 88(4) . . ?
C13 Ru2 P1 95.0(4) . . ?
H100 Ru2 P1 162(3) . . ?
P2 Ru2 P1 88.20(12) . . ?
H7 Ru2 B7 34(4) . . ?
C13 Ru2 B7 135.5(5) . . ?
H100 Ru2 B7 88(3) . . ?
P2 Ru2 B7 127.3(3) . . ?
P1 Ru2 B7 98.4(4) . . ?
H7 Ru2 Ru1 84(4) . . ?
C13 Ru2 Ru1 85.4(3) . . ?
H100 Ru2 Ru1 88(3) . . ?
P2 Ru2 Ru1 163.13(10) . . ?
P1 Ru2 Ru1 108.57(9) . . ?
B7 Ru2 Ru1 50.2(3) . . ?
H7 Ru2 Ru3 89(4) . . ?
C13 Ru2 Ru3 85.3(4) . . ?
H100 Ru2 Ru3 31(3) . . ?
P2 Ru2 Ru3 105.31(9) . . ?
P1 Ru2 Ru3 166.42(8) . . ?
B7 Ru2 Ru3 72.4(4) . . ?
Ru1 Ru2 Ru3 57.89(4) . . ?
H100 Ru3 C15 72(4) . . ?
H100 Ru3 C16 162(4) . . ?
C15 Ru3 C16 90.0(6) . . ?
H100 Ru3 C14 86(4) . . ?
C15 Ru3 C14 103.2(6) . . ?
C16 Ru3 C14 95.9(5) . . ?
H100 Ru3 B11 96(4) . . ?
C15 Ru3 B11 91.9(6) . . ?
C16 Ru3 B11 87.0(6) . . ?
C14 Ru3 B11 164.6(5) . . ?
H100 Ru3 Ru1 94(4) . . ?
C15 Ru3 Ru1 141.0(4) . . ?
C16 Ru3 Ru1 101.0(4) . . ?
C14 Ru3 Ru1 112.5(4) . . ?
B11 Ru3 Ru1 52.1(4) . . ?
H100 Ru3 Ru2 38(4) . . ?
C15 Ru3 Ru2 105.7(4) . . ?
C16 Ru3 Ru2 158.0(4) . . ?
C14 Ru3 Ru2 95.4(4) . . ?
B11 Ru3 Ru2 77.3(4) . . ?
Ru1 Ru3 Ru2 57.09(4) . . ?
B4 C1 B5 61.9(8) . . ?
B4 C1 B6 114.5(10) . . ?
B5 C1 B6 63.4(9) . . ?
B4 C1 B3 63.4(8) . . ?
B5 C1 B3 115.4(9) . . ?
B6 C1 B3 115.5(9) . . ?
B4 C1 S1 113.4(9) . . ?
B5 C1 S1 119.1(8) . . ?
B6 C1 S1 123.2(8) . . ?
B3 C1 S1 112.1(9) . . ?
B4 C1 Ru1 124.3(8) . . ?
B5 C1 Ru1 125.3(9) . . ?
B6 C1 Ru1 67.5(6) . . ?
B3 C1 Ru1 66.8(6) . . ?
S1 C1 Ru1 107.1(5) . . ?
B8 B3 C1 100.4(10) . . ?
B8 B3 B7 59.3(8) . . ?
C1 B3 B7 102.2(10) . . ?
B8 B3 B4 57.6(7) . . ?
C1 B3 B4 55.4(7) . . ?
B7 B3 B4 103.9(10) . . ?
B8 B3 Ru1 118.1(9) . . ?
C1 B3 Ru1 66.2(6) . . ?
B7 B3 Ru1 65.2(7) . . ?
B4 B3 Ru1 116.7(9) . . ?
C1 B4 B5 59.1(8) . . ?
C1 B4 B9 106.6(12) . . ?
B5 B4 B9 61.1(9) . . ?
C1 B4 B8 106.9(10) . . ?
B5 B4 B8 110.1(11) . . ?
B9 B4 B8 60.8(8) . . ?
C1 B4 B3 61.2(7) . . ?
B5 B4 B3 111.3(11) . . ?
B9 B4 B3 110.2(10) . . ?
B8 B4 B3 60.1(8) . . ?
C1 B5 B4 59.0(8) . . ?
C1 B5 B10 107.0(9) . . ?
B4 B5 B10 109.0(10) . . ?
C1 B5 B9 105.6(10) . . ?
B4 B5 B9 59.8(9) . . ?
B10 B5 B9 60.6(9) . . ?
C1 B5 B6 59.4(8) . . ?
B4 B5 B6 108.9(10) . . ?
B10 B5 B6 61.2(8) . . ?
B9 B5 B6 109.3(10) . . ?
C1 B6 B5 57.2(8) . . ?
C1 B6 B10 102.8(10) . . ?
B5 B6 B10 58.1(8) . . ?
C1 B6 B11 104.4(10) . . ?
B5 B6 B11 104.9(9) . . ?
B10 B6 B11 59.0(7) . . ?
C1 B6 Ru1 67.2(6) . . ?
B5 B6 Ru1 119.5(10) . . ?
B10 B6 Ru1 119.8(9) . . ?
B11 B6 Ru1 66.5(6) . . ?
H7 B7 B8 112(5) . . ?
H7 B7 B3 129(5) . . ?
B8 B7 B3 60.3(8) . . ?
H7 B7 B12 106(5) . . ?
B8 B7 B12 60.4(8) . . ?
B3 B7 B12 109.6(9) . . ?
H7 B7 B11 119(5) . . ?
B8 B7 B11 106.7(10) . . ?
B3 B7 B11 110.4(9) . . ?
B12 B7 B11 57.8(8) . . ?
H7 B7 Ru1 121(5) . . ?
B8 B7 Ru1 120.9(8) . . ?
B3 B7 Ru1 67.4(6) . . ?
B12 B7 Ru1 119.7(9) . . ?
B11 B7 Ru1 67.4(6) . . ?
H7 B7 Ru2 47(4) . . ?
B8 B7 Ru2 149.8(10) . . ?
B3 B7 Ru2 112.2(8) . . ?
B12 B7 Ru2 138.1(9) . . ?
B11 B7 Ru2 103.2(8) . . ?
Ru1 B7 Ru2 74.7(4) . . ?
B4 B8 B9 59.5(8) . . ?
B4 B8 B7 108.2(10) . . ?
B9 B8 B7 108.1(12) . . ?
B4 B8 B3 62.2(7) . . ?
B9 B8 B3 110.9(10) . . ?
B7 B8 B3 60.3(7) . . ?
B4 B8 B12 106.3(11) . . ?
B9 B8 B12 58.7(9) . . ?
B7 B8 B12 60.7(9) . . ?
B3 B8 B12 109.8(11) . . ?
B4 B9 B12 108.8(10) . . ?
B4 B9 B5 59.2(9) . . ?
B12 B9 B5 108.3(11) . . ?
B4 B9 B8 59.7(8) . . ?
B12 B9 B8 61.6(8) . . ?
B5 B9 B8 107.6(10) . . ?
B4 B9 B10 107.4(10) . . ?
B12 B9 B10 61.4(9) . . ?
B5 B9 B10 59.2(9) . . ?
B8 B9 B10 110.2(10) . . ?
B5 B10 B9 60.2(9) . . ?
B5 B10 B11 108.5(10) . . ?
B9 B10 B11 106.2(11) . . ?
B5 B10 B12 107.0(12) . . ?
B9 B10 B12 58.7(8) . . ?
B11 B10 B12 58.4(8) . . ?
B5 B10 B6 60.6(8) . . ?
B9 B10 B6 108.6(11) . . ?
B11 B10 B6 61.2(8) . . ?
B12 B10 B6 107.7(10) . . ?
B12 B11 B10 61.0(8) . . ?
B12 B11 B7 60.8(8) . . ?
B10 B11 B7 108.7(10) . . ?
B12 B11 B6 108.7(10) . . ?
B10 B11 B6 59.8(7) . . ?
B7 B11 B6 106.9(10) . . ?
B12 B11 Ru3 139.8(9) . . ?
B10 B11 Ru3 144.2(11) . . ?
B7 B11 Ru3 107.0(8) . . ?
B6 B11 Ru3 111.6(8) . . ?
B12 B11 Ru1 120.1(10) . . ?
B10 B11 Ru1 119.7(9) . . ?
B7 B11 Ru1 64.7(6) . . ?
B6 B11 Ru1 65.7(6) . . ?
Ru3 B11 Ru1 78.6(5) . . ?
B9 B12 B11 108.9(10) . . ?
B9 B12 B10 59.9(9) . . ?
B11 B12 B10 60.6(8) . . ?
B9 B12 B8 59.6(9) . . ?
B11 B12 B8 108.5(10) . . ?
B10 B12 B8 107.5(10) . . ?
B9 B12 B7 107.4(11) . . ?
B11 B12 B7 61.4(8) . . ?
B10 B12 B7 108.8(9) . . ?
B8 B12 B7 59.0(8) . . ?
O11 C11 Ru1 170.8(10) . . ?
O12 C12 Ru1 170.8(11) . . ?
O13 C13 Ru2 174.1(11) . . ?
O14 C14 Ru3 179.7(13) . . ?
O15 C15 Ru3 177.9(13) . . ?
O16 C16 Ru3 176.6(12) . . ?
C21 S1 C1 106.2(6) . . ?
C21 S1 C22 100.7(6) . . ?
C1 S1 C22 109.0(6) . . ?
C31 P1 C41 105.5(6) . . ?
C31 P1 C101 104.8(5) . . ?
C41 P1 C101 99.0(5) . . ?
C31 P1 Ru2 116.3(4) . . ?
C41 P1 Ru2 119.8(5) . . ?
C101 P1 Ru2 109.0(4) . . ?
C36 C31 C32 117.5(11) . . ?
C36 C31 P1 120.5(9) . . ?
C32 C31 P1 121.5(9) . . ?
C33 C32 C31 122.1(11) . . ?
C32 C33 C34 119.2(11) . . ?
C35 C34 C33 119.6(12) . . ?
C34 C35 C36 120.5(11) . . ?
C31 C36 C35 120.9(11) . . ?
C42 C41 C46 118.8(11) . . ?
C42 C41 P1 122.3(9) . . ?
C46 C41 P1 118.5(11) . . ?
C41 C42 C43 121.4(13) . . ?
C42 C43 C44 117.5(15) . . ?
C45 C44 C43 120.9(12) . . ?
C44 C45 C46 121.2(13) . . ?
C45 C46 C41 120.1(13) . . ?
C51 P2 C61 101.4(6) . . ?
C51 P2 C102 105.5(5) . . ?
C61 P2 C102 105.3(6) . . ?
C51 P2 Ru2 116.0(4) . . ?
C61 P2 Ru2 117.3(4) . . ?
C102 P2 Ru2 110.0(3) . . ?
C52 C51 C56 117.1(11) . . ?
C52 C51 P2 120.9(10) . . ?
C56 C51 P2 121.9(10) . . ?
C53 C52 C51 121.1(12) . . ?
C52 C53 C54 120.3(13) . . ?
C55 C54 C53 121.1(12) . . ?
C54 C55 C56 118.0(12) . . ?
C55 C56 C51 122.0(13) . . ?
C62 C61 C66 119.3(11) . . ?
C62 C61 P2 122.1(10) . . ?
C66 C61 P2 118.3(9) . . ?
C61 C62 C63 122.2(14) . . ?
C64 C63 C62 116.7(15) . . ?
C63 C64 C65 122.5(14) . . ?
C64 C65 C66 118.7(15) . . ?
C61 C66 C65 120.3(14) . . ?
C102 C101 B104 110.8(9) . . ?
C102 C101 B106 61.5(7) . . ?
B104 C101 B106 113.6(9) . . ?
C102 C101 B105 111.3(8) . . ?
B104 C101 B105 62.0(8) . . ?
B106 C101 B105 62.7(8) . . ?
C102 C101 B103 60.3(7) . . ?
B104 C101 B103 62.2(8) . . ?
B106 C101 B103 112.5(9) . . ?
B105 C101 B103 112.7(9) . . ?
C102 C101 P1 112.6(8) . . ?
B104 C101 P1 125.4(8) . . ?
B106 C101 P1 115.5(8) . . ?
B105 C101 P1 125.7(8) . . ?
B103 C101 P1 116.1(7) . . ?
C101 C102 B107 109.3(9) . . ?
C101 C102 B103 60.6(7) . . ?
B107 C102 B103 63.1(7) . . ?
C101 C102 B106 59.9(7) . . ?
B107 C102 B106 110.0(9) . . ?
B103 C102 B106 111.4(10) . . ?
C101 C102 B111 108.9(9) . . ?
B107 C102 B111 58.7(7) . . ?
B103 C102 B111 111.2(9) . . ?
B106 C102 B111 62.4(7) . . ?
C101 C102 P2 113.6(7) . . ?
B107 C102 P2 127.9(8) . . ?
B103 C102 P2 116.2(7) . . ?
B106 C102 P2 116.4(8) . . ?
B111 C102 P2 127.2(8) . . ?
C102 B103 C101 59.0(7) . . ?
C102 B103 B108 105.8(9) . . ?
C101 B103 B108 105.1(10) . . ?
C102 B103 B104 106.6(9) . . ?
C101 B103 B104 58.4(8) . . ?
B108 B103 B104 60.5(8) . . ?
C102 B103 B107 58.4(7) . . ?
C101 B103 B107 104.4(9) . . ?
B108 B103 B107 59.2(8) . . ?
B104 B103 B107 107.1(10) . . ?
C101 B104 B105 59.4(8) . . ?
C101 B104 B103 59.5(8) . . ?
B105 B104 B103 108.4(11) . . ?
C101 B104 B109 105.5(10) . . ?
B105 B104 B109 59.1(8) . . ?
B103 B104 B109 108.2(11) . . ?
C101 B104 B108 105.3(11) . . ?
B105 B104 B108 107.1(10) . . ?
B103 B104 B108 59.7(8) . . ?
B109 B104 B108 60.1(8) . . ?
C101 B105 B110 106.1(11) . . ?
C101 B105 B109 106.0(10) . . ?
B110 B105 B109 61.2(9) . . ?
C101 B105 B104 58.5(8) . . ?
B110 B105 B104 109.5(10) . . ?
B109 B105 B104 60.7(8) . . ?
C101 B105 B106 58.6(8) . . ?
B110 B105 B106 60.2(8) . . ?
B109 B105 B106 108.7(11) . . ?
B104 B105 B106 107.5(10) . . ?
C101 B106 C102 58.7(7) . . ?
C101 B106 B110 104.7(11) . . ?
C102 B106 B110 106.8(9) . . ?
C101 B106 B105 58.7(8) . . ?
C102 B106 B105 106.0(10) . . ?
B110 B106 B105 58.2(8) . . ?
C101 B106 B111 105.4(9) . . ?
C102 B106 B111 59.1(7) . . ?
B110 B106 B111 61.0(8) . . ?
B105 B106 B111 106.9(10) . . ?
B111 B107 C102 61.8(7) . . ?
B111 B107 B112 60.6(8) . . ?
C102 B107 B112 107.6(9) . . ?
B111 B107 B108 109.9(11) . . ?
C102 B107 B108 106.2(10) . . ?
B112 B107 B108 60.3(9) . . ?
B111 B107 B103 109.9(10) . . ?
C102 B107 B103 58.5(7) . . ?
B112 B107 B103 107.8(11) . . ?
B108 B107 B103 59.5(8) . . ?
B107 B108 B103 61.3(8) . . ?
B107 B108 B112 59.8(9) . . ?
B103 B108 B112 108.8(11) . . ?
B107 B108 B109 107.4(11) . . ?
B103 B108 B109 108.1(10) . . ?
B112 B108 B109 59.2(8) . . ?
B107 B108 B104 108.3(10) . . ?
B103 B108 B104 59.9(8) . . ?
B112 B108 B104 107.2(10) . . ?
B109 B108 B104 59.7(8) . . ?
B105 B109 B112 107.6(12) . . ?
B105 B109 B110 58.9(8) . . ?
B112 B109 B110 60.2(9) . . ?
B105 B109 B104 60.2(8) . . ?
B112 B109 B104 108.2(11) . . ?
B110 B109 B104 107.3(11) . . ?
B105 B109 B108 108.0(10) . . ?
B112 B109 B108 60.1(9) . . ?
B110 B109 B108 107.8(11) . . ?
B104 B109 B108 60.2(8) . . ?
B105 B110 B106 61.6(8) . . ?
B105 B110 B112 107.8(11) . . ?
B106 B110 B112 107.6(10) . . ?
B105 B110 B109 59.9(9) . . ?
B106 B110 B109 108.8(10) . . ?
B112 B110 B109 59.5(9) . . ?
B105 B110 B111 109.4(10) . . ?
B106 B110 B111 60.8(8) . . ?
B112 B110 B111 58.4(8) . . ?
B109 B110 B111 106.7(10) . . ?
B107 B111 B112 61.3(8) . . ?
B107 B111 C102 59.5(7) . . ?
B112 B111 C102 106.5(10) . . ?
B107 B111 B106 107.6(9) . . ?
B112 B111 B106 106.4(11) . . ?
C102 B111 B106 58.6(7) . . ?
B107 B111 B110 108.1(11) . . ?
B112 B111 B110 59.5(8) . . ?
C102 B111 B110 104.2(9) . . ?
B106 B111 B110 58.2(7) . . ?
B111 B112 B109 110.4(10) . . ?
B111 B112 B107 58.1(8) . . ?
B109 B112 B107 108.7(10) . . ?
B111 B112 B110 62.2(8) . . ?
B109 B112 B110 60.3(9) . . ?
B107 B112 B110 107.7(10) . . ?
B111 B112 B108 107.5(10) . . ?
B109 B112 B108 60.7(9) . . ?
B107 B112 B108 59.9(8) . . ?
B110 B112 B108 108.4(10) . . ?
Cl2 C100 Cl1 108.0(14) . . ?

loop_
_geom_bond_atom_site_label_1
_geom_bond_atom_site_label_2
_geom_bond_distance
_geom_bond_site_symmetry_2
_geom_bond_publ_flag
Ru1 C11 1.902(13) . ?
Ru1 C12 1.907(14) . ?
Ru1 B7 2.222(13) . ?
Ru1 C1 2.249(11) . ?
Ru1 B6 2.254(14) . ?
Ru1 B3 2.260(15) . ?
Ru1 B11 2.268(15) . ?
Ru1 Ru2 2.7907(14) . ?
Ru1 Ru3 2.8155(16) . ?
Ru2 H7 1.75(10) . ?
Ru2 C13 1.864(13) . ?
Ru2 H100 1.98(13) . ?
Ru2 P2 2.286(3) . ?
Ru2 P1 2.324(4) . ?
Ru2 B7 2.375(13) . ?
Ru2 Ru3 3.0131(17) . ?
Ru3 H100 1.66(11) . ?
Ru3 C15 1.865(14) . ?
Ru3 C16 1.902(14) . ?
Ru3 C14 2.006(14) . ?
Ru3 B11 2.178(14) . ?
C1 B4 1.691(19) . ?
C1 B5 1.691(19) . ?
C1 B6 1.73(2) . ?
C1 B3 1.800(19) . ?
C1 S1 1.805(12) . ?
B3 B8 1.800(19) . ?
B3 B7 1.80(2) . ?
B3 B4 1.836(18) . ?
B4 B5 1.74(2) . ?
B4 B9 1.75(2) . ?
B4 B8 1.753(19) . ?
B5 B10 1.75(2) . ?
B5 B9 1.77(2) . ?
B5 B6 1.80(2) . ?
B6 B10 1.810(19) . ?
B6 B11 1.835(19) . ?
B7 H7 1.33(11) . ?
B7 B8 1.78(2) . ?
B7 B12 1.81(2) . ?
B7 B11 1.82(2) . ?
B8 B9 1.77(2) . ?
B8 B12 1.81(2) . ?
B9 B12 1.76(2) . ?
B9 B10 1.78(2) . ?
B10 B11 1.796(19) . ?
B10 B12 1.80(2) . ?
B11 B12 1.76(2) . ?
C11 O11 1.170(14) . ?
C12 O12 1.178(14) . ?
C13 O13 1.179(13) . ?
C14 O14 1.143(13) . ?
C15 O15 1.132(16) . ?
C16 O16 1.157(15) . ?
S1 C21 1.789(14) . ?
S1 C22 1.805(13) . ?
P1 C31 1.814(12) . ?
P1 C41 1.867(12) . ?
P1 C101 1.923(11) . ?
C31 C36 1.394(16) . ?
C31 C32 1.393(15) . ?
C32 C33 1.391(17) . ?
C33 C34 1.426(18) . ?
C34 C35 1.348(16) . ?
C35 C36 1.428(17) . ?
C41 C42 1.361(19) . ?
C41 C46 1.400(17) . ?
C42 C43 1.401(18) . ?
C43 C44 1.44(2) . ?
C44 C45 1.304(19) . ?
C45 C46 1.398(17) . ?
P2 C51 1.849(13) . ?
P2 C61 1.856(12) . ?
P2 C102 1.903(12) . ?
C51 C52 1.391(18) . ?
C51 C56 1.404(17) . ?
C52 C53 1.355(19) . ?
C53 C54 1.377(18) . ?
C54 C55 1.37(2) . ?
C55 C56 1.379(19) . ?
C61 C62 1.352(18) . ?
C61 C66 1.383(17) . ?
C62 C63 1.43(2) . ?
C63 C64 1.35(2) . ?
C64 C65 1.39(2) . ?
C65 C66 1.399(19) . ?
C101 C102 1.708(17) . ?
C101 B104 1.72(2) . ?
C101 B106 1.730(18) . ?
C101 B105 1.732(18) . ?
C101 B103 1.736(17) . ?
C102 B107 1.729(17) . ?
C102 B103 1.731(18) . ?
C102 B106 1.757(16) . ?
C102 B111 1.767(16) . ?
B103 B108 1.779(19) . ?
B103 B104 1.78(2) . ?
B103 B107 1.810(19) . ?
B104 B105 1.78(2) . ?
B104 B109 1.78(2) . ?
B104 B108 1.79(2) . ?
B105 B110 1.74(2) . ?
B105 B109 1.76(2) . ?
B105 B106 1.80(2) . ?
B106 B110 1.77(2) . ?
B106 B111 1.824(19) . ?
B107 B111 1.713(19) . ?
B107 B112 1.77(2) . ?
B107 B108 1.77(2) . ?
B108 B112 1.78(2) . ?
B108 B109 1.79(2) . ?
B109 B112 1.77(2) . ?
B109 B110 1.78(2) . ?
B110 B112 1.78(2) . ?
B110 B111 1.83(2) . ?
B111 B112 1.76(2) . ?
C100 Cl2 1.753(19) . ?
C100 Cl1 1.766(18) . ?
